data_9014276
loop_
_publ_author_name
'Camara, F.'
'Sokolova, E.'
'Hawthorne, F. C.'

_publ_section_title
;
 From structure topology to chemical composition. XII. Titanium silicates:
 the crystal chemistry of rinkite, Na2Ca4REETi(Si2O7)2OF3
 Note: sample 2909
;
_journal_name_full 'Mineralogical Magazine'
_journal_page_first 2755
_journal_page_last 2774
_journal_paper_doi 10.1180/minmag.2011.075.6.2755
_journal_volume 75
_journal_year 2011
_chemical_compound_source 'Ilimaussaq, Greenland'
_chemical_formula_sum
'Ca3.44 Ce0.5 F2.96 Fe0.02 Gd0.04 La0.16 Mn0.02 Na2.3 Nb0.34 Nd0.24 O15.04 Pr0.06 Si4 Sm0.04 Sr0.02 Ti0.6 Y0.08 Zr0.06'
_chemical_name_mineral Rinkite
_space_group_IT_number 14
_symmetry_space_group_name_Hall '-P 2ybc'
_symmetry_space_group_name_H-M 'P 1 21/c 1'
_cell_angle_alpha 90
_cell_angle_beta 101.383
_cell_angle_gamma 90
_cell_formula_units_Z 2
_cell_length_a 7.4414
_cell_length_b 5.6628
_cell_length_c 18.8315
_cell_volume 777.934
_database_code_amcsd 0018563
_exptl_crystal_density_diffrn 3.520
_cod_original_formula_sum
'Ca3.44 Gd.04 Sm.04 Nd.24 Pr.06 Ce.5 La.16 Y.08 Sr.02 (Ti.6 Nb.34 Zr.06) Na2.3 Fe.02 Mn.02 Si4 O15.04 F2.96'
_cod_database_code 9014276

loop_
_space_group_symop_operation_xyz
x,y,z
x,1/2-y,1/2+z
-x,1/2+y,1/2-z
-x,-y,-z

loop_
_atom_site_label
_atom_site_fract_x
_atom_site_fract_y
_atom_site_fract_z
_atom_site_occupancy
_atom_site_U_iso_or_equiv
_atom_site_type_symbol
_atom_site_attached_hydrogens
CaMH 0.09372 0.66011 0.19176 0.69000 0.01496 Ca 0
GdMH 0.09372 0.66011 0.19176 0.01000 0.01496 Gd 0
SmMH 0.09372 0.66011 0.19176 0.01000 0.01496 Sm 0
NdMH 0.09372 0.66011 0.19176 0.07000 0.01496 Nd 0
PrMH 0.09372 0.66011 0.19176 0.02000 0.01496 Pr 0
CeMH 0.09372 0.66011 0.19176 0.15000 0.01496 Ce 0
LaMH 0.09372 0.66011 0.19176 0.05000 0.01496 La 0
YMH 0.09372 0.66011 0.19176 0.02000 0.01496 Y 0
CaAP 0.59661 0.66340 0.19035 0.76000 0.01603 Ca 0
SrAP 0.59661 0.66340 0.19035 0.01000 0.01603 Sr 0
GdAP 0.59661 0.66340 0.19035 0.01000 0.01603 Gd 0
SmAP 0.59661 0.66340 0.19035 0.01000 0.01603 Sm 0
NdAP 0.59661 0.66340 0.19035 0.05000 0.01603 Nd 0
PrAP 0.59661 0.66340 0.19035 0.01000 0.01603 Pr 0
CeAP 0.59661 0.66340 0.19035 0.10000 0.01603 Ce 0
LaAP 0.59661 0.66340 0.19035 0.03000 0.01603 La 0
YAP 0.59661 0.66340 0.19035 0.02000 0.01603 Y 0
TiMO(1) 0.00000 0.00000 0.00000 0.60000 0.02370 Ti 0
NbMO(1) 0.00000 0.00000 0.00000 0.34000 0.02370 Nb 0
ZrMO(1) 0.00000 0.00000 0.00000 0.06000 0.02370 Zr 0
NaMO(2) 0.50000 0.00000 0.00000 1.00000 0.01930 Na 0
NaMO(3) 0.75091 0.50102 0.00053 0.65000 0.03370 Na 0
CaMO(3) 0.75091 0.50102 0.00053 0.27000 0.03370 Ca 0
FeMO(3) 0.75091 0.50102 0.00053 0.01000 0.03370 Fe 0
MnMO(3) 0.75091 0.50102 0.00053 0.01000 0.03370 Mn 0
Si(1) 0.35046 0.15495 0.14028 1.00000 0.01460 Si 0
Si(2) 0.78401 0.15402 0.13788 1.00000 0.01370 Si 0
O(1) 0.21740 0.15070 0.06154 1.00000 0.02470 O 0
O(2) 0.83170 0.14080 0.05798 1.00000 0.02610 O 0
O(3) 0.33900 0.39590 0.18498 1.00000 0.02270 O 0
O(4) 0.84420 0.39740 0.18036 1.00000 0.02550 O 0
O(5) 0.33510 0.93080 0.19097 1.00000 0.02060 O 0
O(6) 0.85380 0.93190 0.18989 1.00000 0.02060 O 0
O(7) 0.55780 0.14140 0.12068 1.00000 0.03200 O 0
OXOM 0.03030 0.70270 0.06163 0.52000 0.02840 O 0
FXOM 0.03030 0.70270 0.06163 0.48000 0.02840 F 0
FXOA 0.52930 0.65770 0.06364 1.00000 0.03320 F 0

loop_
_cod_changelog_entry_id
_cod_changelog_entry_author
_cod_changelog_entry_date
_cod_changelog_entry_text
1
;cod-tools version 3.8.0
Id: cif_guess_AMCSD_atom_types 9581 2023-05-17 12:35:41Z saulius
;
2023-05-23T09:21:08+03:00
;Derived atom types and hydrogen counts
from atom names that follow the AMCSD naming convention
(Wat == water, O-H == hydroxyl).
;

loop_
_cod_related_entry_id
_cod_related_entry_database
_cod_related_entry_code
1 AMCSD 0018563
